data_7130626
loop_
_publ_author_name
'Li, Ning'
'Lu, Wenjing'
'Gu, Weizhi'
'Li, Kuiliang'
'Li, Jindong'
'Lu, Yangmian'
'Zha, Zhenggen'
'Wang, Zhiyong'

_publ_section_title
;
 Construction of spirocyclic oxindole derivatives by copper-catalyzed
 enantioselective Michael/hemiketalization in aqueous media.
;
_journal_issue 78
_journal_name_full 'Chemical communications (Cambridge, England)'
_journal_page_first 10957
_journal_page_last 10960
_journal_paper_doi 10.1039/d2cc04370j
_journal_volume 58
_journal_year 2022
_chemical_absolute_configuration ad
_chemical_formula_moiety 'C29 H23 N O7'
_chemical_formula_sum 'C29 H23 N O7'
_chemical_formula_weight 497.48
_space_group_crystal_system orthorhombic
_space_group_IT_number 19
_space_group_name_Hall 'P 2ac 2ab'
_space_group_name_H-M_alt 'P 21 21 21'
_atom_sites_solution_hydrogens geom
_audit_creation_date 2022-03-04
_audit_creation_method
;
Olex2 1.3
(compiled 2020.11.12 svn.r5f609507 for OlexSys, GUI svn.r6403)
;
_audit_update_record
;
2022-05-06 deposited with the CCDC.	2022-08-31 downloaded from the CCDC.
;
_cell_angle_alpha 90
_cell_angle_beta 90
_cell_angle_gamma 90
_cell_formula_units_Z 4
_cell_length_a 11.7964(2)
_cell_length_b 12.7829(2)
_cell_length_c 16.2814(3)
_cell_measurement_reflns_used 8442
_cell_measurement_temperature 293(2)
_cell_measurement_theta_max 71.9040
_cell_measurement_theta_min 4.3950
_cell_volume 2455.11(7)
_computing_cell_refinement 'CrysAlisPro 1.171.41.110a (Rigaku OD, 2021)'
_computing_data_collection 'CrysAlisPro 1.171.41.110a (Rigaku OD, 2021)'
_computing_data_reduction 'CrysAlisPro 1.171.41.110a (Rigaku OD, 2021)'
_computing_molecular_graphics 'Olex2 1.3 (Dolomanov et al., 2009)'
_computing_publication_material 'Olex2 1.3 (Dolomanov et al., 2009)'
_computing_structure_refinement 'SHELXL 2013/4 (Sheldrick, 2015)'
_computing_structure_solution 'ShelXT (Sheldrick, 2015)'
_diffrn_ambient_temperature 293(2)
_diffrn_detector 'CCD plate'
_diffrn_detector_area_resol_mean 5.2169
_diffrn_detector_type AtlasS2
_diffrn_measured_fraction_theta_full 0.999
_diffrn_measured_fraction_theta_max 0.987
_diffrn_measurement_details
;
List of Runs (angles in degrees, time in seconds):

  # Type    Start    End  Width  t~exp~   \w     \q     \k     \f   Frames
#--------------------------------------------------------------------------
  1  \w   -115.00 -16.00   1.00    7.00    --  -40.26 -38.00   0.00   99
  2  \w    -34.00  65.00   1.00    7.00    --   40.26 -38.00 120.00   99
  3  \w      6.00  81.00   1.00    7.00    --   40.26 -99.00 -90.00   75
  4  \w     23.00 107.00   1.00   14.00    --  106.05 -94.00  90.00   84
  5  \w    103.00 178.00   1.00   14.00    --  106.05  77.00 150.00   75
  6  \w     97.00 178.00   1.00   14.00    --  106.05 125.00 150.00   81
  7  \w     23.00 107.00   1.00   14.00    --  106.05 -94.00 150.00   84
  8  \w    103.00 178.00   1.00   14.00    --  106.05  77.00-180.00   75
  9  \w    103.00 178.00   1.00   14.00    --  106.05  77.00 -60.00   75
 10  \w     30.00 134.00   1.00   14.00    --  106.05 -30.00   0.00  104
 11  \w   -113.00 -63.00   1.00    7.00    --  -40.26-147.00 -66.00   50
 12  \w   -112.00 -12.00   1.00    7.00    --  -40.26 -57.00 150.00  100
 13  \w   -112.00 -12.00   1.00    7.00    --  -40.26 -57.00 -90.00  100
 14  \w     23.00  52.00   1.00   14.00    --  106.05 -94.00 -90.00   29
 15  \w    103.00 178.00   1.00   14.00    --  106.05  77.00   0.00   75
 16  \w     80.00 178.00   1.00   14.00    --  106.05  45.00  90.00   98
;
_diffrn_measurement_device 'four-circle diffractometer'
_diffrn_measurement_device_type 'SuperNova, Dual, Cu at home/near, AtlasS2'
_diffrn_measurement_method '\w scans'
_diffrn_orient_matrix_type 'CrysAlisPro convention (1999,Acta A55,543-557)'
_diffrn_orient_matrix_UB_11 0.0079422000
_diffrn_orient_matrix_UB_12 0.0886734000
_diffrn_orient_matrix_UB_13 -0.0638620000
_diffrn_orient_matrix_UB_21 -0.0079204000
_diffrn_orient_matrix_UB_22 -0.0809662000
_diffrn_orient_matrix_UB_23 -0.0698903000
_diffrn_orient_matrix_UB_31 -0.1300404000
_diffrn_orient_matrix_UB_32 0.0102957000
_diffrn_orient_matrix_UB_33 0.0003474000
_diffrn_radiation_monochromator mirror
_diffrn_radiation_probe x-ray
_diffrn_radiation_type 'Cu K\a'
_diffrn_radiation_wavelength 1.54184
_diffrn_reflns_av_R_equivalents 0.0343
_diffrn_reflns_av_unetI/netI 0.0272
_diffrn_reflns_Laue_measured_fraction_full 0.999
_diffrn_reflns_Laue_measured_fraction_max 0.987
_diffrn_reflns_limit_h_max 10
_diffrn_reflns_limit_h_min -14
_diffrn_reflns_limit_k_max 15
_diffrn_reflns_limit_k_min -15
_diffrn_reflns_limit_l_max 19
_diffrn_reflns_limit_l_min -19
_diffrn_reflns_number 18417
_diffrn_reflns_point_group_measured_fraction_full 0.999
_diffrn_reflns_point_group_measured_fraction_max 0.981
_diffrn_reflns_theta_full 67.684
_diffrn_reflns_theta_max 72.964
_diffrn_reflns_theta_min 4.397
_diffrn_source 'micro-focus sealed X-ray tube'
_diffrn_source_type 'SuperNova (Cu) X-ray Source'
_exptl_absorpt_coefficient_mu 0.802
_exptl_absorpt_correction_T_max 1.00000
_exptl_absorpt_correction_T_min 0.75686
_exptl_absorpt_correction_type multi-scan
_exptl_absorpt_process_details
;
CrysAlisPro 1.171.41.110a (Rigaku Oxford Diffraction, 2021)
Empirical absorption correction using spherical harmonics,
implemented in SCALE3 ABSPACK scaling algorithm.
;
_exptl_crystal_density_diffrn 1.346
_exptl_crystal_description block
_exptl_crystal_F_000 1040
_exptl_crystal_size_max 0.2
_exptl_crystal_size_mid 0.18
_exptl_crystal_size_min 0.15
_refine_diff_density_max 0.195
_refine_diff_density_min -0.186
_refine_diff_density_rms 0.038
_refine_ls_abs_structure_details
;
 Flack x determined using 1563 quotients [(I+)-(I-)]/[(I+)+(I-)]
 (Parsons and Flack (2004), Acta Cryst. A60, s61).
;
_refine_ls_abs_structure_Flack 0.01(10)
_refine_ls_extinction_method none
_refine_ls_goodness_of_fit_ref 1.067
_refine_ls_hydrogen_treatment constr
_refine_ls_matrix_type full
_refine_ls_number_parameters 336
_refine_ls_number_reflns 4814
_refine_ls_number_restraints 0
_refine_ls_restrained_S_all 1.067
_refine_ls_R_factor_all 0.0555
_refine_ls_R_factor_gt 0.0450
_refine_ls_shift/su_max 0.000
_refine_ls_shift/su_mean 0.000
_refine_ls_structure_factor_coef Fsqd
_refine_ls_weighting_details 'w=1/[\s^2^(Fo^2^)+(0.0587P)^2^+0.3905P] where P=(Fo^2^+2Fc^2^)/3'
_refine_ls_weighting_scheme calc
_refine_ls_wR_factor_gt 0.1112
_refine_ls_wR_factor_ref 0.1194
_reflns_Friedel_coverage 0.758
_reflns_Friedel_fraction_full 0.999
_reflns_Friedel_fraction_max 0.972
_reflns_number_gt 4092
_reflns_number_total 4814
_reflns_threshold_expression 'I > 2\s(I)'
_cod_data_source_file d2cc04370j2.cif
_cod_data_source_block ln221_auto
_cod_depositor_comments 'Adding full bibliography for 7130626.cif.'
_cod_database_code 7130626
_shelxl_version_number 2013-4
_chemical_oxdiff_formula c20h20n2o2
_shelx_space_group_comment
;
The symmetry employed for this shelxl refinement is uniquely defined
by the following loop, which should always be used as a source of
symmetry information in preference to the above space-group names.
They are only intended as comments.
;
_shelx_estimated_absorpt_t_max 0.889
_shelx_estimated_absorpt_t_min 0.856
_reflns_odcompleteness_completeness 99.88
_reflns_odcompleteness_iscentric 1
_reflns_odcompleteness_theta 66.97
_olex2_refinement_description
;
1.a Secondary CH2 refined with riding coordinates:
 C9(H9A,H9B), C20(H20A,H20B), C28(H28A,H28B)
1.b Aromatic/amide H refined with riding coordinates:
 C15(H15), C5(H5), C16(H16), C18(H18), C17(H17), C26(H26), C2(H2), C4(H4),
 C25(H25), C3(H3A), C22(H22), C23(H23), C24(H24)
1.c Idealised Me refined as rotating group:
 C29(H29A,H29B,H29C)
1.d Idealised tetrahedral OH refined as rotating group:
 O3(H3)
;
_olex2_submission_special_instructions 'No special instructions were received'
_oxdiff_exptl_absorpt_empirical_details
;
Empirical correction (ABSPACK) includes:
- Absorption correction using spherical harmonics
- Frame scaling
;
_oxdiff_exptl_absorpt_empirical_full_max 1.395
_oxdiff_exptl_absorpt_empirical_full_min 0.572

loop_
_space_group_symop_operation_xyz
'x, y, z'
'-x+1/2, -y, z+1/2'
'-x, y+1/2, -z+1/2'
'x+1/2, -y+1/2, -z'

loop_
_atom_site_label
_atom_site_type_symbol
_atom_site_fract_x
_atom_site_fract_y
_atom_site_fract_z
_atom_site_U_iso_or_equiv
_atom_site_adp_type
_atom_site_occupancy
_atom_site_site_symmetry_order
_atom_site_calc_flag
_atom_site_refinement_flags_posn
_atom_site_refinement_flags_adp
_atom_site_refinement_flags_occupancy
_atom_site_disorder_assembly
_atom_site_disorder_group
O2 O 0.64944(19) 0.85574(17) 0.46057(14) 0.0494(5) Uani 1 1 d . . . . .
O1 O 0.5007(2) 0.54550(17) 0.51615(18) 0.0612(7) Uani 1 1 d . . . . .
O5 O 0.4896(2) 0.82091(17) 0.68326(13) 0.0547(6) Uani 1 1 d . . . . .
O3 O 0.83528(19) 0.79891(18) 0.47859(16) 0.0566(6) Uani 1 1 d . . . . .
H3 H 0.8659 0.8521 0.4613 0.085 Uiso 1 1 calc R U . . .
O7 O 0.7977(3) 0.8988(2) 0.33496(16) 0.0699(8) Uani 1 1 d . . . . .
O4 O 0.5549(3) 0.6605(2) 0.69648(18) 0.0746(8) Uani 1 1 d . . . . .
O6 O 0.7185(3) 0.7509(2) 0.28960(16) 0.0731(8) Uani 1 1 d . . . . .
N1 N 0.6527(2) 0.47665(19) 0.58470(19) 0.0520(7) Uani 1 1 d . . . . .
C11 C 0.5972(2) 0.8370(2) 0.53262(18) 0.0391(6) Uani 1 1 d . . . . .
C14 C 0.4744(3) 0.9096(2) 0.63671(19) 0.0430(7) Uani 1 1 d . . . . .
C19 C 0.5255(2) 0.9215(2) 0.56095(18) 0.0401(6) Uani 1 1 d . . . . .
C10 C 0.7370(3) 0.7817(2) 0.4360(2) 0.0470(7) Uani 1 1 d . . . . .
C12 C 0.6062(2) 0.7473(2) 0.57552(18) 0.0397(6) Uani 1 1 d . . . . .
C8 C 0.5944(3) 0.5539(2) 0.5465(2) 0.0492(7) Uani 1 1 d . . . . .
C6 C 0.7691(3) 0.6191(3) 0.5987(2) 0.0488(7) Uani 1 1 d . . . . .
C7 C 0.6702(3) 0.6534(2) 0.5440(2) 0.0440(7) Uani 1 1 d . . . . .
C13 C 0.5519(3) 0.7371(2) 0.6541(2) 0.0488(7) Uani 1 1 d . . . . .
C9 C 0.6981(3) 0.6711(2) 0.4527(2) 0.0488(7) Uani 1 1 d . . . . .
H9A H 0.7571 0.6226 0.4361 0.059 Uiso 1 1 calc R U . . .
H9B H 0.6312 0.6564 0.4200 0.059 Uiso 1 1 calc R U . . .
C27 C 0.7486(3) 0.8065(3) 0.3439(2) 0.0548(8) Uani 1 1 d . . . . .
C15 C 0.4057(3) 0.9866(3) 0.6699(2) 0.0540(8) Uani 1 1 d . . . . .
H15 H 0.3724 0.9776 0.7212 0.065 Uiso 1 1 calc R U . . .
C21 C 0.6574(3) 0.2941(2) 0.5348(2) 0.0571(9) Uani 1 1 d . . . . .
C1 C 0.7541(3) 0.5142(3) 0.6195(2) 0.0527(8) Uani 1 1 d . . . . .
C5 C 0.8576(3) 0.6740(3) 0.6323(2) 0.0600(9) Uani 1 1 d . . . . .
H5 H 0.8681 0.7443 0.6197 0.072 Uiso 1 1 calc R U . . .
C16 C 0.3876(3) 1.0765(3) 0.6255(2) 0.0602(9) Uani 1 1 d . . . . .
H16 H 0.3418 1.1290 0.6471 0.072 Uiso 1 1 calc R U . . .
C20 C 0.6079(3) 0.3706(3) 0.5952(3) 0.0604(9) Uani 1 1 d . . . . .
H20A H 0.5262 0.3721 0.5887 0.072 Uiso 1 1 calc R U . . .
H20B H 0.6244 0.3469 0.6506 0.072 Uiso 1 1 calc R U . . .
C18 C 0.5062(3) 1.0134(2) 0.5170(2) 0.0528(8) Uani 1 1 d . . . . .
H18 H 0.5401 1.0231 0.4660 0.063 Uiso 1 1 calc R U . . .
C17 C 0.4368(3) 1.0896(3) 0.5492(3) 0.0625(9) Uani 1 1 d . . . . .
H17 H 0.4230 1.1503 0.5194 0.075 Uiso 1 1 calc R U . . .
C26 C 0.7371(4) 0.2209(3) 0.5597(3) 0.0682(10) Uani 1 1 d . . . . .
H26 H 0.7609 0.2198 0.6141 0.082 Uiso 1 1 calc R U . . .
C2 C 0.8271(3) 0.4620(3) 0.6713(3) 0.0656(10) Uani 1 1 d . . . . .
H2 H 0.8167 0.3917 0.6840 0.079 Uiso 1 1 calc R U . . .
C4 C 0.9313(3) 0.6228(4) 0.6856(3) 0.0723(11) Uani 1 1 d . . . . .
H4 H 0.9911 0.6592 0.7093 0.087 Uiso 1 1 calc R U . . .
C25 C 0.7814(4) 0.1497(3) 0.5048(4) 0.0820(13) Uani 1 1 d . . . . .
H25 H 0.8333 0.0999 0.5226 0.098 Uiso 1 1 calc R U . . .
C3 C 0.9160(4) 0.5181(4) 0.7034(3) 0.0755(12) Uani 1 1 d . . . . .
H3A H 0.9672 0.4847 0.7380 0.091 Uiso 1 1 calc R U . . .
C22 C 0.6251(4) 0.2953(3) 0.4542(3) 0.0760(12) Uani 1 1 d . . . . .
H22 H 0.5724 0.3444 0.4362 0.091 Uiso 1 1 calc R U . . .
C28 C 0.8244(4) 0.9346(4) 0.2528(2) 0.0788(12) Uani 1 1 d . . . . .
H28A H 0.8442 0.8750 0.2189 0.095 Uiso 1 1 calc R U . . .
H28B H 0.8896 0.9807 0.2550 0.095 Uiso 1 1 calc R U . . .
C29 C 0.7281(5) 0.9907(5) 0.2151(3) 0.0938(16) Uani 1 1 d . . . . .
H29A H 0.7507 1.0181 0.1627 0.141 Uiso 1 1 calc R U . . .
H29B H 0.7053 1.0471 0.2503 0.141 Uiso 1 1 calc R U . . .
H29C H 0.6658 0.9433 0.2079 0.141 Uiso 1 1 calc R U . . .
C23 C 0.6704(6) 0.2240(4) 0.3987(3) 0.0947(16) Uani 1 1 d . . . . .
H23 H 0.6473 0.2248 0.3441 0.114 Uiso 1 1 calc R U . . .
C24 C 0.7493(5) 0.1524(4) 0.4248(4) 0.0937(16) Uani 1 1 d . . . . .
H24 H 0.7808 0.1055 0.3876 0.112 Uiso 1 1 calc R U . . .

loop_
_atom_site_aniso_label
_atom_site_aniso_U_11
_atom_site_aniso_U_22
_atom_site_aniso_U_33
_atom_site_aniso_U_23
_atom_site_aniso_U_13
_atom_site_aniso_U_12
O2 0.0535(13) 0.0395(11) 0.0552(12) 0.0036(9) 0.0146(10) 0.0054(10)
O1 0.0406(12) 0.0402(11) 0.1028(19) -0.0011(12) -0.0075(13) -0.0030(10)
O5 0.0614(14) 0.0487(12) 0.0540(13) 0.0041(10) 0.0141(11) 0.0093(11)
O3 0.0437(12) 0.0549(14) 0.0713(15) 0.0038(11) 0.0031(11) -0.0110(11)
O7 0.089(2) 0.0622(15) 0.0587(14) 0.0023(12) 0.0163(13) -0.0174(14)
O4 0.089(2) 0.0584(16) 0.0759(17) 0.0261(14) 0.0261(15) 0.0185(15)
O6 0.088(2) 0.0681(17) 0.0628(15) -0.0131(14) 0.0044(14) -0.0052(16)
N1 0.0459(15) 0.0321(12) 0.0781(18) 0.0044(12) 0.0041(14) 0.0045(12)
C11 0.0364(15) 0.0344(14) 0.0467(15) -0.0031(12) 0.0040(12) -0.0027(11)
C14 0.0378(16) 0.0411(16) 0.0503(16) -0.0043(13) -0.0018(13) 0.0020(13)
C19 0.0363(15) 0.0336(14) 0.0505(16) -0.0045(12) -0.0031(12) -0.0003(12)
C10 0.0408(17) 0.0427(16) 0.0576(17) -0.0064(13) 0.0096(14) 0.0003(13)
C12 0.0319(14) 0.0364(14) 0.0507(15) -0.0006(12) 0.0031(12) -0.0003(12)
C8 0.0422(17) 0.0363(15) 0.069(2) -0.0007(14) 0.0066(15) 0.0002(13)
C6 0.0404(17) 0.0450(17) 0.0612(18) -0.0005(14) 0.0039(15) 0.0051(14)
C7 0.0345(15) 0.0343(14) 0.0631(18) -0.0024(13) 0.0032(14) 0.0022(12)
C13 0.0491(18) 0.0402(17) 0.0572(18) 0.0026(14) 0.0053(14) 0.0047(14)
C9 0.0415(17) 0.0421(16) 0.0627(19) -0.0076(14) 0.0060(14) -0.0004(13)
C27 0.053(2) 0.0514(19) 0.0596(19) -0.0081(16) 0.0139(16) 0.0035(17)
C15 0.0484(19) 0.055(2) 0.0585(18) -0.0153(16) 0.0012(15) 0.0050(16)
C21 0.057(2) 0.0341(15) 0.080(2) 0.0033(15) 0.0107(19) -0.0054(15)
C1 0.0444(18) 0.0451(17) 0.068(2) 0.0033(15) 0.0078(15) 0.0107(15)
C5 0.051(2) 0.057(2) 0.072(2) 0.0001(17) -0.0021(17) -0.0022(17)
C16 0.058(2) 0.0470(19) 0.076(2) -0.0183(17) -0.0067(18) 0.0137(17)
C20 0.055(2) 0.0398(18) 0.087(3) 0.0062(17) 0.0115(19) 0.0024(16)
C18 0.056(2) 0.0402(16) 0.0619(19) 0.0023(14) 0.0037(16) 0.0026(15)
C17 0.069(2) 0.0375(17) 0.081(2) -0.0011(16) -0.011(2) 0.0115(16)
C26 0.071(3) 0.0426(18) 0.091(3) 0.0005(18) 0.008(2) 0.0052(18)
C2 0.057(2) 0.060(2) 0.081(2) 0.0136(19) 0.0051(19) 0.0135(19)
C4 0.049(2) 0.089(3) 0.079(3) 0.002(2) -0.0113(19) 0.001(2)
C25 0.078(3) 0.046(2) 0.122(4) -0.009(2) 0.018(3) 0.007(2)
C3 0.059(2) 0.087(3) 0.081(3) 0.014(2) -0.009(2) 0.013(2)
C22 0.082(3) 0.053(2) 0.094(3) 0.003(2) -0.002(2) -0.005(2)
C28 0.083(3) 0.089(3) 0.064(2) 0.010(2) 0.023(2) -0.009(3)
C29 0.096(4) 0.105(4) 0.080(3) 0.012(3) 0.020(3) 0.017(3)
C23 0.126(5) 0.072(3) 0.087(3) -0.014(3) 0.001(3) -0.021(3)
C24 0.105(4) 0.056(2) 0.120(4) -0.025(3) 0.035(3) -0.011(3)

loop_
_atom_type_symbol
_atom_type_description
_atom_type_scat_dispersion_real
_atom_type_scat_dispersion_imag
_atom_type_scat_source
C C 0.0181 0.0091 'International Tables Vol C Tables 4.2.6.8 and 6.1.1.4'
H H 0.0000 0.0000 'International Tables Vol C Tables 4.2.6.8 and 6.1.1.4'
N N 0.0311 0.0180 'International Tables Vol C Tables 4.2.6.8 and 6.1.1.4'
O O 0.0492 0.0322 'International Tables Vol C Tables 4.2.6.8 and 6.1.1.4'

loop_
_geom_angle_atom_site_label_1
_geom_angle_atom_site_label_2
_geom_angle_atom_site_label_3
_geom_angle
_geom_angle_site_symmetry_1
_geom_angle_site_symmetry_3
_geom_angle_publ_flag
C11 O2 C10 116.6(2) . . ?
C14 O5 C13 121.2(2) . . ?
C10 O3 H3 109.5 . . ?
C27 O7 C28 118.6(3) . . ?
C8 N1 C1 111.6(3) . . ?
C8 N1 C20 123.1(3) . . ?
C1 N1 C20 125.0(3) . . ?
O2 C11 C19 114.4(3) . . ?
O2 C11 C12 124.5(3) . . ?
C12 C11 C19 121.1(3) . . ?
O5 C14 C19 121.8(3) . . ?
O5 C14 C15 116.6(3) . . ?
C19 C14 C15 121.7(3) . . ?
C14 C19 C11 117.2(3) . . ?
C14 C19 C18 118.7(3) . . ?
C18 C19 C11 124.1(3) . . ?
O2 C10 C9 110.0(2) . . ?
O2 C10 C27 101.3(3) . . ?
O3 C10 O2 110.9(3) . . ?
O3 C10 C9 108.5(3) . . ?
O3 C10 C27 112.7(3) . . ?
C9 C10 C27 113.3(3) . . ?
C11 C12 C7 122.8(3) . . ?
C11 C12 C13 120.2(3) . . ?
C13 C12 C7 117.0(3) . . ?
O1 C8 N1 125.7(3) . . ?
O1 C8 C7 125.7(3) . . ?
N1 C8 C7 108.5(3) . . ?
C1 C6 C7 108.7(3) . . ?
C5 C6 C7 131.6(3) . . ?
C5 C6 C1 119.5(3) . . ?
C12 C7 C8 110.8(2) . . ?
C12 C7 C6 114.3(3) . . ?
C12 C7 C9 108.6(3) . . ?
C6 C7 C8 100.8(2) . . ?
C6 C7 C9 116.2(3) . . ?
C9 C7 C8 105.5(3) . . ?
O5 C13 C12 118.2(3) . . ?
O4 C13 O5 116.8(3) . . ?
O4 C13 C12 125.0(3) . . ?
C10 C9 C7 112.1(3) . . ?
C10 C9 H9A 109.2 . . ?
C10 C9 H9B 109.2 . . ?
C7 C9 H9A 109.2 . . ?
C7 C9 H9B 109.2 . . ?
H9A C9 H9B 107.9 . . ?
O7 C27 C10 109.3(3) . . ?
O6 C27 O7 125.6(3) . . ?
O6 C27 C10 125.1(3) . . ?
C14 C15 H15 120.6 . . ?
C16 C15 C14 118.7(3) . . ?
C16 C15 H15 120.6 . . ?
C26 C21 C20 120.7(4) . . ?
C22 C21 C20 120.9(4) . . ?
C22 C21 C26 118.5(4) . . ?
C6 C1 N1 109.7(3) . . ?
C2 C1 N1 127.8(3) . . ?
C2 C1 C6 122.3(4) . . ?
C6 C5 H5 120.6 . . ?
C6 C5 C4 118.9(4) . . ?
C4 C5 H5 120.6 . . ?
C15 C16 H16 119.7 . . ?
C15 C16 C17 120.6(3) . . ?
C17 C16 H16 119.7 . . ?
N1 C20 C21 112.7(3) . . ?
N1 C20 H20A 109.1 . . ?
N1 C20 H20B 109.1 . . ?
C21 C20 H20A 109.1 . . ?
C21 C20 H20B 109.1 . . ?
H20A C20 H20B 107.8 . . ?
C19 C18 H18 120.1 . . ?
C17 C18 C19 119.9(3) . . ?
C17 C18 H18 120.1 . . ?
C16 C17 H17 119.8 . . ?
C18 C17 C16 120.5(3) . . ?
C18 C17 H17 119.8 . . ?
C21 C26 H26 119.6 . . ?
C25 C26 C21 120.9(5) . . ?
C25 C26 H26 119.6 . . ?
C1 C2 H2 121.4 . . ?
C3 C2 C1 117.2(4) . . ?
C3 C2 H2 121.4 . . ?
C5 C4 H4 119.8 . . ?
C3 C4 C5 120.3(4) . . ?
C3 C4 H4 119.8 . . ?
C26 C25 H25 120.0 . . ?
C24 C25 C26 120.0(5) . . ?
C24 C25 H25 120.0 . . ?
C2 C3 C4 121.7(4) . . ?
C2 C3 H3A 119.1 . . ?
C4 C3 H3A 119.1 . . ?
C21 C22 H22 119.7 . . ?
C21 C22 C23 120.6(5) . . ?
C23 C22 H22 119.7 . . ?
O7 C28 H28A 109.3 . . ?
O7 C28 H28B 109.3 . . ?
O7 C28 C29 111.7(4) . . ?
H28A C28 H28B 107.9 . . ?
C29 C28 H28A 109.3 . . ?
C29 C28 H28B 109.3 . . ?
C28 C29 H29A 109.5 . . ?
C28 C29 H29B 109.5 . . ?
C28 C29 H29C 109.5 . . ?
H29A C29 H29B 109.5 . . ?
H29A C29 H29C 109.5 . . ?
H29B C29 H29C 109.5 . . ?
C22 C23 H23 120.1 . . ?
C24 C23 C22 119.8(5) . . ?
C24 C23 H23 120.1 . . ?
C25 C24 C23 120.2(5) . . ?
C25 C24 H24 119.9 . . ?
C23 C24 H24 119.9 . . ?

loop_
_geom_bond_atom_site_label_1
_geom_bond_atom_site_label_2
_geom_bond_distance
_geom_bond_site_symmetry_2
_geom_bond_publ_flag
O2 C11 1.346(4) . ?
O2 C10 1.458(4) . ?
O1 C8 1.215(4) . ?
O5 C14 1.375(4) . ?
O5 C13 1.383(4) . ?
O3 H3 0.8200 . ?
O3 C10 1.368(4) . ?
O7 C27 1.323(4) . ?
O7 C28 1.448(4) . ?
O4 C13 1.199(4) . ?
O6 C27 1.189(4) . ?
N1 C8 1.354(4) . ?
N1 C1 1.408(5) . ?
N1 C20 1.464(4) . ?
C11 C19 1.446(4) . ?
C11 C12 1.347(4) . ?
C14 C19 1.381(4) . ?
C14 C15 1.385(4) . ?
C19 C18 1.394(4) . ?
C10 C9 1.511(4) . ?
C10 C27 1.538(5) . ?
C12 C7 1.508(4) . ?
C12 C13 1.436(4) . ?
C8 C7 1.555(4) . ?
C6 C7 1.531(5) . ?
C6 C1 1.394(5) . ?
C6 C5 1.372(5) . ?
C7 C9 1.539(5) . ?
C9 H9A 0.9700 . ?
C9 H9B 0.9700 . ?
C15 H15 0.9300 . ?
C15 C16 1.374(5) . ?
C21 C20 1.505(5) . ?
C21 C26 1.387(5) . ?
C21 C22 1.367(6) . ?
C1 C2 1.378(5) . ?
C5 H5 0.9300 . ?
C5 C4 1.392(6) . ?
C16 H16 0.9300 . ?
C16 C17 1.382(6) . ?
C20 H20A 0.9700 . ?
C20 H20B 0.9700 . ?
C18 H18 0.9300 . ?
C18 C17 1.376(5) . ?
C17 H17 0.9300 . ?
C26 H26 0.9300 . ?
C26 C25 1.378(6) . ?
C2 H2 0.9300 . ?
C2 C3 1.373(6) . ?
C4 H4 0.9300 . ?
C4 C3 1.381(7) . ?
C25 H25 0.9300 . ?
C25 C24 1.357(8) . ?
C3 H3A 0.9300 . ?
C22 H22 0.9300 . ?
C22 C23 1.390(7) . ?
C28 H28A 0.9700 . ?
C28 H28B 0.9700 . ?
C28 C29 1.477(7) . ?
C29 H29A 0.9600 . ?
C29 H29B 0.9600 . ?
C29 H29C 0.9600 . ?
C23 H23 0.9300 . ?
C23 C24 1.373(8) . ?
C24 H24 0.9300 . ?

loop_
_geom_torsion_atom_site_label_1
_geom_torsion_atom_site_label_2
_geom_torsion_atom_site_label_3
_geom_torsion_atom_site_label_4
_geom_torsion
_geom_torsion_site_symmetry_1
_geom_torsion_site_symmetry_2
_geom_torsion_site_symmetry_3
_geom_torsion_site_symmetry_4
_geom_torsion_publ_flag
O2 C11 C19 C14 -176.5(3) . . . . ?
O2 C11 C19 C18 2.9(4) . . . . ?
O2 C11 C12 C7 -4.7(5) . . . . ?
O2 C11 C12 C13 176.7(3) . . . . ?
O2 C10 C9 C7 -58.9(4) . . . . ?
O2 C10 C27 O7 70.8(3) . . . . ?
O2 C10 C27 O6 -109.5(4) . . . . ?
O1 C8 C7 C12 53.3(5) . . . . ?
O1 C8 C7 C6 174.7(3) . . . . ?
O1 C8 C7 C9 -64.1(4) . . . . ?
O5 C14 C19 C11 -0.7(4) . . . . ?
O5 C14 C19 C18 179.8(3) . . . . ?
O5 C14 C15 C16 -179.8(3) . . . . ?
O3 C10 C9 C7 62.6(3) . . . . ?
O3 C10 C27 O7 -47.7(4) . . . . ?
O3 C10 C27 O6 132.0(4) . . . . ?
N1 C8 C7 C12 -129.6(3) . . . . ?
N1 C8 C7 C6 -8.3(3) . . . . ?
N1 C8 C7 C9 113.0(3) . . . . ?
N1 C1 C2 C3 -174.3(4) . . . . ?
C11 O2 C10 O3 -77.2(3) . . . . ?
C11 O2 C10 C9 42.8(4) . . . . ?
C11 O2 C10 C27 163.0(3) . . . . ?
C11 C19 C18 C17 -179.8(3) . . . . ?
C11 C12 C7 C8 -126.9(3) . . . . ?
C11 C12 C7 C6 120.0(3) . . . . ?
C11 C12 C7 C9 -11.5(4) . . . . ?
C11 C12 C13 O5 0.8(5) . . . . ?
C11 C12 C13 O4 179.8(4) . . . . ?
C14 O5 C13 O4 -175.5(3) . . . . ?
C14 O5 C13 C12 3.6(5) . . . . ?
C14 C19 C18 C17 -0.3(5) . . . . ?
C14 C15 C16 C17 0.2(5) . . . . ?
C19 C11 C12 C7 173.5(3) . . . . ?
C19 C11 C12 C13 -5.1(4) . . . . ?
C19 C14 C15 C16 0.6(5) . . . . ?
C19 C18 C17 C16 1.0(5) . . . . ?
C10 O2 C11 C19 169.9(2) . . . . ?
C10 O2 C11 C12 -11.8(4) . . . . ?
C12 C11 C19 C14 5.1(4) . . . . ?
C12 C11 C19 C18 -175.4(3) . . . . ?
C12 C7 C9 C10 42.2(3) . . . . ?
C8 N1 C1 C6 -4.6(4) . . . . ?
C8 N1 C1 C2 171.1(4) . . . . ?
C8 N1 C20 C21 101.9(4) . . . . ?
C8 C7 C9 C10 161.0(3) . . . . ?
C6 C7 C9 C10 -88.3(3) . . . . ?
C6 C1 C2 C3 0.9(6) . . . . ?
C6 C5 C4 C3 0.7(6) . . . . ?
C7 C12 C13 O5 -178.0(3) . . . . ?
C7 C12 C13 O4 1.1(5) . . . . ?
C7 C6 C1 N1 -1.2(4) . . . . ?
C7 C6 C1 C2 -177.2(3) . . . . ?
C7 C6 C5 C4 175.1(4) . . . . ?
C13 O5 C14 C19 -3.6(5) . . . . ?
C13 O5 C14 C15 176.7(3) . . . . ?
C13 C12 C7 C8 51.8(4) . . . . ?
C13 C12 C7 C6 -61.3(4) . . . . ?
C13 C12 C7 C9 167.3(3) . . . . ?
C9 C10 C27 O7 -171.4(3) . . . . ?
C9 C10 C27 O6 8.3(5) . . . . ?
C27 O7 C28 C29 87.6(5) . . . . ?
C27 C10 C9 C7 -171.5(3) . . . . ?
C15 C14 C19 C11 179.0(3) . . . . ?
C15 C14 C19 C18 -0.5(5) . . . . ?
C15 C16 C17 C18 -1.0(6) . . . . ?
C21 C26 C25 C24 1.6(7) . . . . ?
C21 C22 C23 C24 -0.8(7) . . . . ?
C1 N1 C8 O1 -174.7(3) . . . . ?
C1 N1 C8 C7 8.3(4) . . . . ?
C1 N1 C20 C21 -85.0(5) . . . . ?
C1 C6 C7 C12 124.4(3) . . . . ?
C1 C6 C7 C8 5.5(3) . . . . ?
C1 C6 C7 C9 -107.9(3) . . . . ?
C1 C6 C5 C4 1.0(6) . . . . ?
C1 C2 C3 C4 0.8(7) . . . . ?
C5 C6 C7 C12 -50.2(5) . . . . ?
C5 C6 C7 C8 -169.1(4) . . . . ?
C5 C6 C7 C9 77.5(5) . . . . ?
C5 C6 C1 N1 174.2(3) . . . . ?
C5 C6 C1 C2 -1.8(5) . . . . ?
C5 C4 C3 C2 -1.6(7) . . . . ?
C20 N1 C8 O1 -0.7(6) . . . . ?
C20 N1 C8 C7 -177.8(3) . . . . ?
C20 N1 C1 C6 -178.4(3) . . . . ?
C20 N1 C1 C2 -2.7(6) . . . . ?
C20 C21 C26 C25 179.1(4) . . . . ?
C20 C21 C22 C23 -179.5(4) . . . . ?
C26 C21 C20 N1 106.0(4) . . . . ?
C26 C21 C22 C23 0.7(6) . . . . ?
C26 C25 C24 C23 -1.7(8) . . . . ?
C22 C21 C20 N1 -73.8(5) . . . . ?
C22 C21 C26 C25 -1.1(6) . . . . ?
C22 C23 C24 C25 1.3(8) . . . . ?
C28 O7 C27 O6 -4.1(6) . . . . ?
C28 O7 C27 C10 175.6(3) . . . . ?
